data_2105487
loop_
_publ_author_name
'Sohn, Yoo Jung'
'Sparta, Karine M.'
'Prinz, Sebastian'
'Meven, Martin'
'Roth, Georg'
'Heger, Gernot'

_publ_section_title
;
 Proton ordering in (NH~4~)~3~H(SO~4~)~2~ at low-temperature phase
 transitions
;
_journal_coeditor_code HW5024
_journal_issue 4
_journal_name_full 'Acta Crystallographica Section B'
_journal_page_first 336
_journal_page_last 343
_journal_paper_doi 10.1107/S2052519213013092
_journal_volume 69
_journal_year 2013
_chemical_formula_moiety 'H O8 S2, 3(H4 N)'
_chemical_formula_sum 'H13 N3 O8 S2'
_chemical_formula_weight 247.2
_chemical_name_systematic ' ?'
_space_group_IT_number 13
_symmetry_cell_setting monoclinic
_symmetry_space_group_name_Hall '-P 2yac'
_symmetry_space_group_name_H-M 'P 1 2/n 1'
_cell_angle_alpha 90
_cell_angle_beta 101.52(5)
_cell_angle_gamma 90
_cell_formula_units_Z 4
_cell_length_a 15.534(8)
_cell_length_b 5.825(3)
_cell_length_c 10.089(5)
_cell_measurement_reflns_used 19
_cell_measurement_temperature 150
_cell_measurement_theta_max 18.57
_cell_measurement_theta_min 12.92
_cell_volume 894.5(8)
_computing_cell_refinement DIF4N
_computing_data_collection 'DIF4N (modified Linux version of DIF4)'
_computing_data_reduction 'PRON (Scherf, 1998)'
_computing_molecular_graphics 'Atoms 5.1'
_computing_publication_material 'Jana2006 (Petricek, Dusek & Palatinus, 2006)'
_computing_structure_refinement 'Jana2006 (Petricek, Dusek & Palatinus, 2006)'
_diffrn_ambient_temperature 150
_diffrn_measured_fraction_theta_full 0.92
_diffrn_measurement_device 'single-crystal diffractometer HEiDi'
_diffrn_measurement_device_type '4-circle diffractometer'
_diffrn_measurement_method '\w scans'
_diffrn_radiation_monochromator 'Cu (220)'
_diffrn_radiation_probe neutron
_diffrn_radiation_source 'nuclear reactor'
_diffrn_radiation_type neutron
_diffrn_radiation_wavelength 0.87
_diffrn_reflns_av_R_equivalents 0.0239
_diffrn_reflns_av_sigmaI/netI 0.0234
_diffrn_reflns_limit_h_max 0
_diffrn_reflns_limit_h_min -21
_diffrn_reflns_limit_k_max 6
_diffrn_reflns_limit_k_min -8
_diffrn_reflns_limit_l_max 14
_diffrn_reflns_limit_l_min -13
_diffrn_reflns_number 2379
_diffrn_reflns_theta_full 15.74
_diffrn_reflns_theta_max 37.68
_diffrn_reflns_theta_min 3.27
_diffrn_standards_decay_% 0
_diffrn_standards_interval_time '360 min'
_diffrn_standards_number 2
_exptl_absorpt_coefficient_mu 0.002
_exptl_absorpt_correction_type none
_exptl_crystal_colour colourless
_exptl_crystal_density_diffrn 1.835(2)
_exptl_crystal_density_method 'not measured'
_exptl_crystal_description cube
_exptl_crystal_F_000 126
_exptl_crystal_size_max 3
_exptl_crystal_size_mid 3
_exptl_crystal_size_min 3
_exptl_crystal_size_rad 0
_refine_diff_density_max 1.37
_refine_diff_density_min -1.99
_refine_ls_extinction_coef 73E2(3)
_refine_ls_extinction_method 'B-C type 1 Lorentzian isotropic (Becker & Coppens, 1974)'
_refine_ls_goodness_of_fit_ref 4.11
_refine_ls_hydrogen_treatment refall
_refine_ls_number_constraints 2
_refine_ls_number_parameters 208
_refine_ls_number_reflns 1689
_refine_ls_number_restraints 0
_refine_ls_R_factor_all 0.0693
_refine_ls_R_factor_gt 0.0581
_refine_ls_shift/su_max 0.0311
_refine_ls_shift/su_mean 0.0074
_refine_ls_structure_factor_coef Fsqd
_refine_ls_weighting_details w=1/(\s^2^(I)+0.0004I^2^)
_refine_ls_weighting_scheme sigma
_refine_ls_wR_factor_gt 0.1343
_refine_ls_wR_factor_ref 0.1385
_reflns_number_gt 1470
_reflns_number_total 1689
_reflns_threshold_expression I>3\s(I)
_cod_data_source_file hw5024.cif
_cod_data_source_block III
_cod_database_code 2105487
_cod_database_fobs_code 2105487

loop_
_symmetry_equiv_pos_site_id
_symmetry_equiv_pos_as_xyz
1 x,y,z
2 -x+1/2,y,-z+1/2
3 -x,-y,-z
4 x+1/2,-y,z+1/2

loop_
_atom_site_type_symbol
_atom_site_label
_atom_site_fract_x
_atom_site_fract_y
_atom_site_fract_z
_atom_site_U_iso_or_equiv
_atom_site_adp_type
_atom_site_calc_flag
_atom_site_occupancy
_atom_site_symmetry_multiplicity
S S1 0.3602(3) 0.4656(8) 0.4630(4) 0.0141(13) Uani d 1 4
S S2 0.1338(3) 0.0286(8) 0.5391(4) 0.0141(12) Uani d 1 4
N N1 0.75 0.0227(4) 0.75 0.0193(6) Uani d 1 2
N N2 0.75 0.4804(4) 0.25 0.0202(7) Uani d 1 2
N N3 0.44974(11) 0.5217(3) 0.15727(16) 0.0198(5) Uani d 1 4
N N4 0.04859(12) 0.9678(3) 0.85166(16) 0.0215(5) Uani d 1 4
O O1 0.26294(17) 0.4288(5) 0.4480(3) 0.0268(8) Uani d 1 4
O O2 0.23344(16) 0.0602(5) 0.5628(3) 0.0244(8) Uani d 1 4
O O3 0.40045(17) 0.4357(4) 0.6066(2) 0.0186(7) Uani d 1 4
O O4 0.10211(17) -0.0096(4) 0.3938(2) 0.0186(7) Uani d 1 4
O O5 0.37510(17) 0.6991(4) 0.4172(2) 0.0196(7) Uani d 1 4
O O6 0.11943(17) 0.8307(4) 0.6202(2) 0.0202(7) Uani d 1 4
O O7 0.39405(16) 0.2949(4) 0.3790(2) 0.0191(7) Uani d 1 4
O O8 0.09759(17) 0.2408(4) 0.5843(2) 0.0194(7) Uani d 1 4
H H1 0.2489 0.2061 0.5143 0.0329(13) Uiso d 0.746(12) 4
H H2 0.2511 0.2939 0.4857 0.0329(13) Uiso d 0.254(12) 4
H H3 0.7151(7) 0.379(2) 0.1846(11) 0.106(4) Uani d 1 4
H H4 0.7857(5) 0.1200(13) 0.8227(7) 0.062(2) Uani d 1 4
H H5 0.7029(7) 0.557(3) 0.2753(19) 0.150(7) Uani d 1 4
H H6 0.7942(8) 0.942(3) 0.7170(14) 0.156(7) Uani d 1 4
H H7 0.5133(4) 0.5300(11) 0.1871(7) 0.053(2) Uani d 1 4
H H8 0.9850(4) 0.9298(12) 0.8403(7) 0.050(2) Uani d 1 4
H H9 0.4266(4) 0.6866(9) 0.1366(5) 0.0391(16) Uani d 1 4
H H10 0.0809(4) 0.8769(9) 0.9338(5) 0.0405(17) Uani d 1 4
H H11 0.4339(4) 0.4225(9) 0.0704(5) 0.0386(16) Uani d 1 4
H H12 0.0590(4) 0.1426(8) 0.8676(5) 0.0371(16) Uani d 1 4
H H13 0.4236(4) 0.4479(9) 0.2321(5) 0.0407(17) Uani d 1 4
H H14 0.0706(4) 0.9184(9) 0.7663(5) 0.0395(16) Uani d 1 4

loop_
_atom_site_aniso_label
_atom_site_aniso_U_11
_atom_site_aniso_U_22
_atom_site_aniso_U_33
_atom_site_aniso_U_12
_atom_site_aniso_U_13
_atom_site_aniso_U_23
_atom_site_aniso_type_symbol
S1 0.021(2) 0.014(2) 0.0089(19) 0 0.0067(16) 0 S
S2 0.016(2) 0.015(2) 0.011(2) 0 0.0035(15) 0 S
N1 0.0225(11) 0.0200(10) 0.0149(11) 0 0.0026(9) 0 N
N2 0.0227(11) 0.0211(10) 0.0177(11) 0 0.0063(9) 0 N
N3 0.0243(9) 0.0180(8) 0.0177(8) -0.0031(6) 0.0057(6) 0 N
N4 0.0294(10) 0.0181(8) 0.0171(9) -0.0022(6) 0.0051(6) 0 N
O1 0.0182(12) 0.0334(15) 0.0292(13) 0 0.0059(10) 0 O
O2 0.0178(12) 0.0293(13) 0.0262(13) 0 0.0046(10) -0.0018(9) O
O3 0.0285(13) 0.0159(10) 0.0109(10) 0 0.0031(9) 0.0016(7) O
O4 0.0266(12) 0.0176(11) 0.0123(11) 0 0.0056(9) 0 O
O5 0.0283(12) 0.0134(10) 0.0166(10) 0.0023(9) 0.0034(8) 0 O
O6 0.0276(12) 0.0178(11) 0.0164(10) 0.0034(9) 0.0072(9) 0.0039(8) O
O7 0.0257(12) 0.0161(11) 0.0172(10) 0.0015(9) 0.0085(8) -0.0031(8) O
O8 0.0291(12) 0.0150(11) 0.0157(10) 0.0036(9) 0.0085(8) -0.0017(8) O
H3 0.066(5) 0.140(9) 0.096(7) 0.029(6) -0.023(5) -0.067(7) H
H4 0.059(4) 0.059(4) 0.055(4) 0.009(3) -0.019(3) -0.019(3) H
H5 0.055(6) 0.158(11) 0.224(16) 0.045(6) 0 -0.116(11) H
H6 0.097(8) 0.217(15) 0.128(10) 0.103(9) -0.042(7) -0.109(11) H
H7 0.028(3) 0.054(4) 0.072(4) 0 0 -0.009(3) H
H8 0.039(3) 0.054(3) 0.057(4) -0.005(3) 0.010(2) -0.019(3) H
H9 0.044(3) 0.030(3) 0.041(3) 0.005(2) 0.003(2) 0 H
H10 0.062(3) 0.034(3) 0.025(2) 0.004(2) 0.006(2) 0.0068(18) H
H11 0.048(3) 0.038(3) 0.032(2) -0.007(2) 0.012(2) -0.008(2) H
H12 0.050(3) 0.022(2) 0.036(3) 0 0 0 H
H13 0.053(3) 0.039(3) 0.035(3) -0.006(2) 0.022(2) 0 H
H14 0.062(3) 0.035(2) 0.025(2) -0.003(2) 0.016(2) 0 H

loop_
_atom_type_symbol
_atom_type_scat_length_neutron
_atom_type_scat_source
H -3.739 International_Tables_Vol_C
N 9.360 International_Tables_Vol_C
O 5.803 International_Tables_Vol_C
S 2.847 International_Tables_Vol_C

loop_
_geom_angle_atom_site_label_1
_geom_angle_atom_site_label_2
_geom_angle_atom_site_label_3
_geom_angle_site_symmetry_1
_geom_angle_site_symmetry_3
_geom_angle
_geom_angle_publ_flag
O1 S1 O3 . . 107.7(3) y
O1 S1 O5 . . 108.6(3) y
O1 S1 O7 . . 108.3(3) y
O3 S1 O5 . . 110.9(3) y
O3 S1 O7 . . 110.9(3) y
O5 S1 O7 . . 110.3(3) y
O2 S2 O4 . . 107.5(4) y
O2 S2 O6 . 1_545 105.7(3) y
O2 S2 O8 . . 106.8(3) y
O4 S2 O6 . 1_545 112.6(3) y
O4 S2 O8 . . 111.4(3) y
O6 S2 O8 1_545 . 112.4(4) y
H4 N1 H4 . 2_656 111.1(6) y
H4 N1 H6 . 1_545 101.8(9) y
H4 N1 H6 . 2_646 110.9(10) y
H4 N1 H6 2_656 1_545 110.9(10) y
H4 N1 H6 2_656 2_646 101.8(9) y
H6 N1 H6 1_545 2_646 120.5(14) y
H3 N2 H3 . 2_655 104.5(10) y
H3 N2 H5 . . 96.7(11) y
H3 N2 H5 . 2_655 117.9(13) y
H3 N2 H5 2_655 . 117.9(13) y
H3 N2 H5 2_655 2_655 96.7(11) y
H5 N2 H5 . 2_655 123.0(13) y
H7 N3 H9 . . 107.8(5) y
H7 N3 H11 . . 110.0(6) y
H7 N3 H13 . . 108.7(6) y
H9 N3 H11 . . 109.5(4) y
H9 N3 H13 . . 111.6(5) y
H11 N3 H13 . . 109.2(5) y
H8 N4 H10 1_455 . 106.9(5) y
H8 N4 H12 1_455 1_565 110.9(5) y
H8 N4 H14 1_455 . 109.3(5) y
H10 N4 H12 . 1_565 110.2(4) y
H10 N4 H14 . . 109.9(5) y
H12 N4 H14 1_565 . 109.6(5) y

loop_
_geom_bond_atom_site_label_1
_geom_bond_atom_site_label_2
_geom_bond_site_symmetry_2
_geom_bond_distance
_geom_bond_publ_flag
S1 O1 . 1.503(6) y
S1 O3 . 1.469(5) y
S1 O5 . 1.470(5) y
S1 O7 . 1.470(5) y
S2 O2 . 1.530(6) y
S2 O4 . 1.467(5) y
S2 O6 1_545 1.456(5) y
S2 O8 . 1.468(5) y
N1 H4 . 1.002(7) y
N1 H4 2_656 1.002(7) y
N1 H6 1_545 0.945(15) y
N1 H6 2_646 0.945(15) y
N2 H3 . 0.968(11) y
N2 H3 2_655 0.968(11) y
N2 H5 . 0.935(14) y
N2 H5 2_655 0.935(14) y
N3 H7 . 0.974(6) y
N3 H9 . 1.033(6) y
N3 H11 . 1.037(5) y
N3 H13 . 1.020(6) y
N4 H8 1_455 0.997(7) y
N4 H10 . 1.026(5) y
N4 H12 1_565 1.038(5) y
N4 H14 . 1.029(6) y
